data_4106241
loop_
_publ_author_name
'Fatemah Habib'
'Po-Heng Lin'
'J\'er\^ome Long'
'Ilia Korobkov'
'Wolfgang Wernsdorfer'
'Muralee Murugesu'

_publ_section_title
;
 The Use of Magnetic Dilution To Elucidate the Slow Magnetic Relaxation
 Effects of a Dy2 Single-Molecule Magnet
;
_journal_name_full 'Journal of the American Chemical Society'
_journal_page_first 8830
_journal_page_last 8833
_journal_paper_doi 10.1021/ja2017009
_journal_volume 133
_journal_year 2011
_chemical_formula_sum 'C40 H46 N8 O14 Y2'
_chemical_formula_weight 1040.67
_chemical_name_systematic
; 
 ? 
;
_space_group_IT_number 2
_symmetry_cell_setting triclinic
_symmetry_space_group_name_Hall '-P 1'
_symmetry_space_group_name_H-M 'P -1'
_atom_sites_solution_hydrogens geom
_atom_sites_solution_primary direct
_atom_sites_solution_secondary difmap
_audit_creation_method SHELXL-97
_cell_angle_alpha 66.1320(10)
_cell_angle_beta 65.3920(10)
_cell_angle_gamma 80.1150(10)
_cell_formula_units_Z 1
_cell_length_a 10.5625(3)
_cell_length_b 10.6015(3)
_cell_length_c 11.5129(4)
_cell_measurement_reflns_used 7587
_cell_measurement_temperature 296(2)
_cell_measurement_theta_max 30.50
_cell_measurement_theta_min 2.98
_cell_volume 1071.86(6)
_computing_cell_refinement 'APEX II, Bruker (2009)'
_computing_data_collection 'APEX II, Bruker (2009)'
_computing_data_reduction 'XPREP, Bruker (2009)'
_computing_molecular_graphics 'SHELXTL, Bruker (2004)'
_computing_publication_material 'SHELXTL, Bruker (2004)'
_computing_structure_refinement 'SHELXL-97 (Sheldrick, 2008)'
_computing_structure_solution 'SHELXS-97 (Sheldrick, 2008)'
_diffrn_ambient_temperature 296(2)
_diffrn_measured_fraction_theta_full 0.902
_diffrn_measured_fraction_theta_max 0.902
_diffrn_measurement_device_type 'Bruker APEX-II CCD'
_diffrn_measurement_method '\f and \w scans'
_diffrn_radiation_monochromator graphite
_diffrn_radiation_source 'fine-focus sealed tube'
_diffrn_radiation_type MoK\a
_diffrn_radiation_wavelength 0.71073
_diffrn_reflns_av_R_equivalents 0.0141
_diffrn_reflns_av_sigmaI/netI 0.0222
_diffrn_reflns_limit_h_max 8
_diffrn_reflns_limit_h_min -15
_diffrn_reflns_limit_k_max 14
_diffrn_reflns_limit_k_min -15
_diffrn_reflns_limit_l_max 15
_diffrn_reflns_limit_l_min -16
_diffrn_reflns_number 10876
_diffrn_reflns_theta_full 30.55
_diffrn_reflns_theta_max 30.55
_diffrn_reflns_theta_min 2.10
_exptl_absorpt_coefficient_mu 2.771
_exptl_absorpt_correction_T_max 0.6813
_exptl_absorpt_correction_T_min 0.5808
_exptl_absorpt_correction_type multi-scan
_exptl_absorpt_process_details 'SADABS, Bruker (2003)'
_exptl_crystal_colour yellow
_exptl_crystal_density_diffrn 1.612
_exptl_crystal_description block
_exptl_crystal_F_000 532
_exptl_crystal_size_max 0.22
_exptl_crystal_size_mid 0.18
_exptl_crystal_size_min 0.15
_refine_diff_density_max 0.770
_refine_diff_density_min -0.356
_refine_diff_density_rms 0.053
_refine_ls_extinction_method none
_refine_ls_goodness_of_fit_ref 1.033
_refine_ls_hydrogen_treatment constr
_refine_ls_matrix_type full
_refine_ls_number_parameters 289
_refine_ls_number_reflns 5924
_refine_ls_number_restraints 0
_refine_ls_restrained_S_all 1.033
_refine_ls_R_factor_all 0.0311
_refine_ls_R_factor_gt 0.0258
_refine_ls_shift/su_max 0.001
_refine_ls_shift/su_mean 0.000
_refine_ls_structure_factor_coef Fsqd
_refine_ls_weighting_details 'calc w=1/[\s^2^(Fo^2^)+(0.0457P)^2^+0.1145P] where P=(Fo^2^+2Fc^2^)/3'
_refine_ls_weighting_scheme calc
_refine_ls_wR_factor_gt 0.0669
_refine_ls_wR_factor_ref 0.0695
_reflns_number_gt 5381
_reflns_number_total 5924
_reflns_threshold_expression >2sigma(I)
_cod_data_source_file ja2017009_si_002.cif
_cod_data_source_block mm039
_cod_database_code 4106241

loop_
_symmetry_equiv_pos_as_xyz
'x, y, z'
'-x, -y, -z'

loop_
_atom_site_label
_atom_site_type_symbol
_atom_site_fract_x
_atom_site_fract_y
_atom_site_fract_z
_atom_site_U_iso_or_equiv
_atom_site_adp_type
_atom_site_occupancy
_atom_site_symmetry_multiplicity
_atom_site_calc_flag
_atom_site_refinement_flags
Y1 Y 0.917839(13) 0.354345(13) 0.503199(13) 0.02380(5) Uani 1 1 d .
N1 N 0.70547(14) 0.48289(14) 0.60992(14) 0.0323(3) Uani 1 1 d .
N2 N 0.76517(15) 0.21092(14) 0.74694(14) 0.0324(3) Uani 1 1 d .
H2A H 0.7988 0.2226 0.8029 0.039 Uiso 1 1 calc R
N3 N 1.01357(15) 0.11769(13) 0.59413(14) 0.0326(3) Uani 1 1 d .
N4 N 0.75747(16) 0.31399(16) 0.37225(16) 0.0380(3) Uani 1 1 d .
O1 O 1.07526(14) 0.72811(18) 0.12231(13) 0.0502(3) Uani 1 1 d .
O2 O 0.96212(11) 0.59087(10) 0.39575(11) 0.0261(2) Uani 1 1 d .
O3 O 1.09422(13) 0.32420(12) 0.33051(12) 0.0369(3) Uani 1 1 d .
O4 O 1.30574(15) 0.42484(14) 0.06935(14) 0.0467(3) Uani 1 1 d .
O5 O 0.81926(16) 0.42572(13) 0.32379(14) 0.0461(3) Uani 1 1 d .
O6 O 0.75979(15) 0.22877(14) 0.48677(14) 0.0464(3) Uani 1 1 d .
O7 O 0.6975(2) 0.2875(2) 0.31501(19) 0.0730(5) Uani 1 1 d .
C1 C 0.87982(16) 0.67325(14) 0.33257(15) 0.0263(3) Uani 1 1 d .
C2 C 0.93635(17) 0.74936(17) 0.18969(17) 0.0343(3) Uani 1 1 d .
C3 C 0.8534(2) 0.8394(2) 0.1241(2) 0.0464(4) Uani 1 1 d .
H3A H 0.8922 0.8891 0.0298 0.056 Uiso 1 1 calc R
C4 C 0.7134(2) 0.8559(2) 0.1978(2) 0.0479(5) Uani 1 1 d .
H4A H 0.6591 0.9176 0.1532 0.057 Uiso 1 1 calc R
C5 C 0.65547(19) 0.78158(19) 0.3359(2) 0.0408(4) Uani 1 1 d .
H5A H 0.5619 0.7939 0.3854 0.049 Uiso 1 1 calc R
C6 C 0.73628(16) 0.68662(16) 0.40378(17) 0.0302(3) Uani 1 1 d .
C7 C 1.1278(3) 0.7515(3) -0.0181(3) 0.0677(7) Uani 1 1 d .
H7A H 1.2260 0.7325 -0.0494 0.102 Uiso 1 1 calc R
H7B H 1.1119 0.8460 -0.0685 0.102 Uiso 1 1 calc R
H7C H 1.0815 0.6922 -0.0327 0.102 Uiso 1 1 calc R
C8 C 0.66383(17) 0.60165(17) 0.54847(17) 0.0334(3) Uani 1 1 d .
H8A H 0.5821 0.6363 0.5990 0.040 Uiso 1 1 calc R
C9 C 0.6202(2) 0.4122(2) 0.75611(18) 0.0420(4) Uani 1 1 d .
H9A H 0.5257 0.4479 0.7770 0.050 Uiso 1 1 calc R
H9B H 0.6580 0.4281 0.8127 0.050 Uiso 1 1 calc R
C10 C 0.62028(18) 0.25955(19) 0.78637(18) 0.0393(4) Uani 1 1 d .
H10A H 0.5683 0.2102 0.8836 0.047 Uiso 1 1 calc R
H10B H 0.5765 0.2430 0.7346 0.047 Uiso 1 1 calc R
C11 C 0.7783(2) 0.06267(17) 0.77106(18) 0.0396(4) Uani 1 1 d .
H11A H 0.7403 0.0436 0.7163 0.047 Uiso 1 1 calc R
H11B H 0.7265 0.0094 0.8673 0.047 Uiso 1 1 calc R
C12 C 0.9295(2) 0.02259(18) 0.73191(19) 0.0431(4) Uani 1 1 d .
H12A H 0.9620 0.0241 0.7987 0.052 Uiso 1 1 calc R
H12B H 0.9405 -0.0706 0.7330 0.052 Uiso 1 1 calc R
C13 C 1.13836(19) 0.07673(16) 0.54186(18) 0.0354(3) Uani 1 1 d .
H13A H 1.1633 -0.0078 0.5960 0.042 Uiso 1 1 calc R
C14 C 1.21549(18) 0.26417(16) 0.30720(17) 0.0318(3) Uani 1 1 d .
C15 C 1.24468(18) 0.14595(17) 0.40936(18) 0.0338(3) Uani 1 1 d .
C16 C 1.3807(2) 0.0915(2) 0.3828(2) 0.0425(4) Uani 1 1 d .
H16A H 1.3981 0.0137 0.4502 0.051 Uiso 1 1 calc R
C17 C 1.4877(2) 0.1509(2) 0.2596(2) 0.0492(5) Uani 1 1 d .
H17A H 1.5780 0.1173 0.2452 0.059 Uiso 1 1 calc R
C18 C 1.4595(2) 0.2622(2) 0.1564(2) 0.0468(4) Uani 1 1 d .
H18A H 1.5318 0.3021 0.0721 0.056 Uiso 1 1 calc R
C19 C 1.32690(19) 0.31464(18) 0.17632(18) 0.0367(3) Uani 1 1 d .
C20 C 1.2120(3) 0.3957(3) 0.0236(3) 0.0712(7) Uani 1 1 d .
H20A H 1.2016 0.4760 -0.0504 0.107 Uiso 1 1 calc R
H20B H 1.1230 0.3706 0.0984 0.107 Uiso 1 1 calc R
H20C H 1.2481 0.3209 -0.0080 0.107 Uiso 1 1 calc R

loop_
_atom_site_aniso_label
_atom_site_aniso_U_11
_atom_site_aniso_U_22
_atom_site_aniso_U_33
_atom_site_aniso_U_23
_atom_site_aniso_U_13
_atom_site_aniso_U_12
Y1 0.02405(7) 0.02598(7) 0.02137(7) -0.00741(5) -0.00887(5) -0.00331(4)
N1 0.0291(6) 0.0372(7) 0.0262(6) -0.0114(5) -0.0056(5) -0.0035(5)
N2 0.0359(7) 0.0355(6) 0.0258(6) -0.0095(5) -0.0101(6) -0.0100(5)
N3 0.0395(7) 0.0267(6) 0.0288(6) -0.0059(5) -0.0137(6) -0.0034(5)
N4 0.0397(8) 0.0469(8) 0.0371(7) -0.0190(6) -0.0190(7) -0.0037(6)
O1 0.0320(6) 0.0864(10) 0.0283(6) -0.0161(6) -0.0098(5) -0.0084(6)
O2 0.0254(5) 0.0275(5) 0.0260(5) -0.0061(4) -0.0133(4) -0.0024(4)
O3 0.0370(6) 0.0381(6) 0.0284(6) -0.0118(5) -0.0092(5) 0.0069(5)
O4 0.0485(8) 0.0512(7) 0.0327(6) -0.0100(6) -0.0106(6) -0.0092(6)
O5 0.0612(8) 0.0405(6) 0.0442(7) -0.0070(5) -0.0325(7) -0.0093(6)
O6 0.0589(8) 0.0455(7) 0.0392(7) -0.0069(5) -0.0243(6) -0.0196(6)
O7 0.0904(13) 0.0906(13) 0.0663(11) -0.0254(9) -0.0503(10) -0.0258(10)
C1 0.0291(7) 0.0266(6) 0.0278(7) -0.0094(5) -0.0155(6) -0.0012(5)
C2 0.0342(8) 0.0399(8) 0.0289(7) -0.0072(6) -0.0159(7) -0.0048(6)
C3 0.0532(11) 0.0488(10) 0.0350(9) -0.0021(7) -0.0269(9) -0.0028(8)
C4 0.0508(11) 0.0485(10) 0.0474(11) -0.0105(8) -0.0331(10) 0.0112(8)
C5 0.0362(9) 0.0440(9) 0.0477(10) -0.0188(8) -0.0239(8) 0.0116(7)
C6 0.0303(7) 0.0329(7) 0.0322(7) -0.0145(6) -0.0155(6) 0.0032(6)
C7 0.0554(14) 0.101(2) 0.0453(12) -0.0292(13) -0.0166(11) 0.0015(13)
C8 0.0269(7) 0.0418(8) 0.0326(8) -0.0184(7) -0.0090(7) 0.0021(6)
C9 0.0389(9) 0.0478(9) 0.0286(8) -0.0152(7) -0.0005(7) -0.0041(7)
C10 0.0331(8) 0.0468(9) 0.0297(8) -0.0116(7) -0.0024(7) -0.0122(7)
C11 0.0468(10) 0.0332(8) 0.0313(8) -0.0032(6) -0.0111(7) -0.0154(7)
C12 0.0533(11) 0.0310(8) 0.0329(8) 0.0004(6) -0.0153(8) -0.0053(7)
C13 0.0447(9) 0.0285(7) 0.0372(8) -0.0115(6) -0.0217(8) 0.0032(6)
C14 0.0344(8) 0.0333(7) 0.0315(8) -0.0175(6) -0.0110(7) 0.0003(6)
C15 0.0364(8) 0.0329(7) 0.0374(8) -0.0177(6) -0.0158(7) 0.0027(6)
C16 0.0420(10) 0.0423(9) 0.0539(11) -0.0249(8) -0.0249(9) 0.0091(7)
C17 0.0340(9) 0.0591(12) 0.0618(13) -0.0341(10) -0.0170(9) 0.0078(8)
C18 0.0351(9) 0.0598(11) 0.0459(10) -0.0288(9) -0.0059(8) -0.0036(8)
C19 0.0380(9) 0.0409(8) 0.0328(8) -0.0179(7) -0.0101(7) -0.0030(7)
C20 0.0869(19) 0.0820(17) 0.0492(13) -0.0074(12) -0.0394(14) -0.0194(14)

loop_
_atom_type_symbol
_atom_type_description
_atom_type_scat_dispersion_real
_atom_type_scat_dispersion_imag
_atom_type_scat_source
C C 0.0033 0.0016 'International Tables Vol C Tables 4.2.6.8 and 6.1.1.4'
H H 0.0000 0.0000 'International Tables Vol C Tables 4.2.6.8 and 6.1.1.4'
N N 0.0061 0.0033 'International Tables Vol C Tables 4.2.6.8 and 6.1.1.4'
O O 0.0106 0.0060 'International Tables Vol C Tables 4.2.6.8 and 6.1.1.4'
Y Y -2.7962 3.5667 'International Tables Vol C Tables 4.2.6.8 and 6.1.1.4'

loop_
_geom_angle_atom_site_label_1
_geom_angle_atom_site_label_2
_geom_angle_atom_site_label_3
_geom_angle
_geom_angle_site_symmetry_1
_geom_angle_site_symmetry_3
O3 Y1 O2 98.98(4) . 2_766
O3 Y1 O2 88.86(4) . .
O2 Y1 O2 71.98(4) 2_766 .
O3 Y1 O6 93.40(5) . .
O2 Y1 O6 157.49(4) 2_766 .
O2 Y1 O6 127.30(4) . .
O3 Y1 O5 77.83(5) . .
O2 Y1 O5 149.57(4) 2_766 .
O2 Y1 O5 77.68(4) . .
O6 Y1 O5 51.74(4) . .
O3 Y1 N3 72.94(4) . .
O2 Y1 N3 83.01(4) 2_766 .
O2 Y1 N3 146.40(4) . .
O6 Y1 N3 82.77(5) . .
O5 Y1 N3 123.47(4) . .
O3 Y1 N2 138.35(4) . .
O2 Y1 N2 85.20(4) 2_766 .
O2 Y1 N2 130.91(4) . .
O6 Y1 N2 73.15(4) . .
O5 Y1 N2 117.50(5) . .
N3 Y1 N2 66.45(5) . .
O3 Y1 N1 153.62(4) . .
O2 Y1 N1 90.57(4) 2_766 .
O2 Y1 N1 70.72(4) . .
O6 Y1 N1 86.47(5) . .
O5 Y1 N1 81.52(5) . .
N3 Y1 N1 132.95(5) . .
N2 Y1 N1 66.58(4) . .
O3 Y1 N4 83.51(5) . .
O2 Y1 N4 174.22(4) 2_766 .
O2 Y1 N4 102.95(4) . .
O6 Y1 N4 26.03(4) . .
O5 Y1 N4 25.81(4) . .
N3 Y1 N4 102.73(4) . .
N2 Y1 N4 96.43(4) . .
N1 Y1 N4 85.02(4) . .
O3 Y1 Y1 94.79(3) . 2_766
O2 Y1 Y1 36.23(2) 2_766 2_766
O2 Y1 Y1 35.76(2) . 2_766
O6 Y1 Y1 160.78(4) . 2_766
O5 Y1 Y1 113.41(3) . 2_766
N3 Y1 Y1 116.28(3) . 2_766
N2 Y1 Y1 110.83(3) . 2_766
N1 Y1 Y1 78.51(3) . 2_766
N4 Y1 Y1 138.65(3) . 2_766
C8 N1 C9 116.88(15) . .
C8 N1 Y1 126.42(11) . .
C9 N1 Y1 116.68(11) . .
C10 N2 C11 113.21(13) . .
C10 N2 Y1 112.60(10) . .
C11 N2 Y1 111.47(10) . .
C13 N3 C12 114.77(14) . .
C13 N3 Y1 126.15(11) . .
C12 N3 Y1 118.18(11) . .
O7 N4 O5 122.79(17) . .
O7 N4 O6 121.17(16) . .
O5 N4 O6 116.04(13) . .
O7 N4 Y1 174.26(15) . .
O5 N4 Y1 59.80(8) . .
O6 N4 Y1 56.59(7) . .
C2 O1 C7 119.83(16) . .
C1 O2 Y1 127.92(9) . 2_766
C1 O2 Y1 118.84(8) . .
Y1 O2 Y1 108.02(4) 2_766 .
C14 O3 Y1 138.67(10) . .
C19 O4 C20 113.52(16) . .
N4 O5 Y1 94.39(9) . .
N4 O6 Y1 97.38(9) . .
O2 C1 C6 122.29(14) . .
O2 C1 C2 120.06(14) . .
C6 C1 C2 117.65(13) . .
O1 C2 C3 123.39(16) . .
O1 C2 C1 116.03(14) . .
C3 C2 C1 120.58(16) . .
C4 C3 C2 120.69(18) . .
C5 C4 C3 119.91(16) . .
C4 C5 C6 120.43(17) . .
C5 C6 C1 120.56(16) . .
C5 C6 C8 117.09(15) . .
C1 C6 C8 122.33(13) . .
N1 C8 C6 124.18(15) . .
N1 C9 C10 108.67(14) . .
N2 C10 C9 108.38(14) . .
N2 C11 C12 108.99(14) . .
N3 C12 C11 110.80(14) . .
N3 C13 C15 127.82(15) . .
O3 C14 C19 121.06(15) . .
O3 C14 C15 122.49(15) . .
C19 C14 C15 116.46(15) . .
C16 C15 C14 120.33(17) . .
C16 C15 C13 117.45(16) . .
C14 C15 C13 122.22(15) . .
C17 C16 C15 121.17(18) . .
C16 C17 C18 119.13(18) . .
C19 C18 C17 121.35(19) . .
C18 C19 O4 118.49(17) . .
C18 C19 C14 121.08(17) . .
O4 C19 C14 120.26(16) . .

loop_
_geom_bond_atom_site_label_1
_geom_bond_atom_site_label_2
_geom_bond_distance
_geom_bond_site_symmetry_2
Y1 O3 2.1796(12) .
Y1 O2 2.3079(10) 2_766
Y1 O2 2.3339(10) .
Y1 O6 2.4135(12) .
Y1 O5 2.4857(12) .
Y1 N3 2.5096(13) .
Y1 N2 2.5312(13) .
Y1 N1 2.5315(14) .
Y1 N4 2.8675(14) .
Y1 Y1 3.7557(3) 2_766
N1 C8 1.276(2) .
N1 C9 1.468(2) .
N2 C10 1.468(2) .
N2 C11 1.473(2) .
N3 C13 1.282(2) .
N3 C12 1.470(2) .
N4 O7 1.2132(19) .
N4 O5 1.252(2) .
N4 O6 1.2690(19) .
O1 C2 1.373(2) .
O1 C7 1.399(3) .
O2 C1 1.3415(16) .
O2 Y1 2.3079(10) 2_766
O3 C14 1.300(2) .
O4 C19 1.381(2) .
O4 C20 1.423(3) .
C1 C6 1.406(2) .
C1 C2 1.410(2) .
C2 C3 1.388(2) .
C3 C4 1.387(3) .
C4 C5 1.366(3) .
C5 C6 1.406(2) .
C6 C8 1.460(2) .
C9 C10 1.511(3) .
C11 C12 1.502(3) .
C13 C15 1.441(3) .
C14 C19 1.424(2) .
C14 C15 1.423(2) .
C15 C16 1.408(2) .
C16 C17 1.368(3) .
C17 C18 1.390(3) .
C18 C19 1.375(3) .

loop_
_geom_torsion_atom_site_label_1
_geom_torsion_atom_site_label_2
_geom_torsion_atom_site_label_3
_geom_torsion_atom_site_label_4
_geom_torsion
_geom_torsion_site_symmetry_1
_geom_torsion_site_symmetry_4
O3 Y1 N1 C8 -8.1(2) . .
O2 Y1 N1 C8 103.72(14) 2_766 .
O2 Y1 N1 C8 33.06(13) . .
O6 Y1 N1 C8 -98.61(14) . .
O5 Y1 N1 C8 -46.78(14) . .
N3 Y1 N1 C8 -175.32(12) . .
N2 Y1 N1 C8 -171.76(15) . .
N4 Y1 N1 C8 -72.54(14) . .
Y1 Y1 N1 C8 69.33(13) 2_766 .
O3 Y1 N1 C9 170.37(12) . .
O2 Y1 N1 C9 -77.84(12) 2_766 .
O2 Y1 N1 C9 -148.50(13) . .
O6 Y1 N1 C9 79.83(12) . .
O5 Y1 N1 C9 131.66(12) . .
N3 Y1 N1 C9 3.12(15) . .
N2 Y1 N1 C9 6.68(12) . .
N4 Y1 N1 C9 105.90(12) . .
Y1 Y1 N1 C9 -112.23(12) 2_766 .
O3 Y1 N2 C10 -144.89(10) . .
O2 Y1 N2 C10 116.99(11) 2_766 .
O2 Y1 N2 C10 55.91(12) . .
O6 Y1 N2 C10 -69.21(11) . .
O5 Y1 N2 C10 -41.72(12) . .
N3 Y1 N2 C10 -158.55(12) . .
N1 Y1 N2 C10 24.29(10) . .
N4 Y1 N2 C10 -57.43(11) . .
Y1 Y1 N2 C10 90.90(10) 2_766 .
O3 Y1 N2 C11 -16.39(14) . .
O2 Y1 N2 C11 -114.51(11) 2_766 .
O2 Y1 N2 C11 -175.59(9) . .
O6 Y1 N2 C11 59.29(11) . .
O5 Y1 N2 C11 86.77(12) . .
N3 Y1 N2 C11 -30.05(10) . .
N1 Y1 N2 C11 152.79(12) . .
N4 Y1 N2 C11 71.07(11) . .
Y1 Y1 N2 C11 -140.60(10) 2_766 .
O3 Y1 N3 C13 24.29(13) . .
O2 Y1 N3 C13 -77.36(14) 2_766 .
O2 Y1 N3 C13 -35.74(17) . .
O6 Y1 N3 C13 120.12(14) . .
O5 Y1 N3 C13 86.45(14) . .
N2 Y1 N3 C13 -165.15(15) . .
N1 Y1 N3 C13 -161.60(12) . .
N4 Y1 N3 C13 103.31(14) . .
Y1 Y1 N3 C13 -62.60(14) 2_766 .
O3 Y1 N3 C12 -167.10(13) . .
O2 Y1 N3 C12 91.24(13) 2_766 .
O2 Y1 N3 C12 132.87(12) . .
O6 Y1 N3 C12 -71.27(13) . .
O5 Y1 N3 C12 -104.94(13) . .
N2 Y1 N3 C12 3.45(12) . .
N1 Y1 N3 C12 7.01(15) . .
N4 Y1 N3 C12 -88.08(13) . .
Y1 Y1 N3 C12 106.00(12) 2_766 .
O3 Y1 N4 O7 43.0(14) . .
O2 Y1 N4 O7 158.8(13) 2_766 .
O2 Y1 N4 O7 130.3(14) . .
O6 Y1 N4 O7 -68.6(14) . .
O5 Y1 N4 O7 118.4(15) . .
N3 Y1 N4 O7 -27.8(14) . .
N2 Y1 N4 O7 -95.1(14) . .
N1 Y1 N4 O7 -160.8(14) . .
Y1 Y1 N4 O7 132.9(14) 2_766 .
O3 Y1 N4 O5 -75.40(11) . .
O2 Y1 N4 O5 40.4(4) 2_766 .
O2 Y1 N4 O5 11.92(12) . .
O6 Y1 N4 O5 172.95(18) . .
N3 Y1 N4 O5 -146.23(11) . .
N2 Y1 N4 O5 146.52(11) . .
N1 Y1 N4 O5 80.81(11) . .
Y1 Y1 N4 O5 14.48(13) 2_766 .
O3 Y1 N4 O6 111.65(11) . .
O2 Y1 N4 O6 -132.5(4) 2_766 .
O2 Y1 N4 O6 -161.04(11) . .
O5 Y1 N4 O6 -172.95(18) . .
N3 Y1 N4 O6 40.81(12) . .
N2 Y1 N4 O6 -26.43(11) . .
N1 Y1 N4 O6 -92.15(11) . .
Y1 Y1 N4 O6 -158.47(9) 2_766 .
O3 Y1 O2 C1 103.71(11) . .
O2 Y1 O2 C1 -156.47(13) 2_766 .
O6 Y1 O2 C1 10.30(13) . .
O5 Y1 O2 C1 25.91(11) . .
N3 Y1 O2 C1 159.64(10) . .
N2 Y1 O2 C1 -89.95(11) . .
N1 Y1 O2 C1 -59.30(11) . .
N4 Y1 O2 C1 20.63(11) . .
Y1 Y1 O2 C1 -156.47(13) 2_766 .
O3 Y1 O2 Y1 -99.82(5) . 2_766
O2 Y1 O2 Y1 0.0 2_766 2_766
O6 Y1 O2 Y1 166.77(5) . 2_766
O5 Y1 O2 Y1 -177.62(6) . 2_766
N3 Y1 O2 Y1 -43.89(9) . 2_766
N2 Y1 O2 Y1 66.52(6) . 2_766
N1 Y1 O2 Y1 97.17(5) . 2_766
N4 Y1 O2 Y1 177.10(4) . 2_766
O2 Y1 O3 C14 44.37(16) 2_766 .
O2 Y1 O3 C14 115.92(16) . .
O6 Y1 O3 C14 -116.78(16) . .
O5 Y1 O3 C14 -166.43(17) . .
N3 Y1 O3 C14 -35.42(16) . .
N2 Y1 O3 C14 -48.51(19) . .
N1 Y1 O3 C14 154.32(14) . .
N4 Y1 O3 C14 -140.90(17) . .
Y1 Y1 O3 C14 80.63(16) 2_766 .
O7 N4 O5 Y1 -174.00(19) . .
O6 N4 O5 Y1 6.54(17) . .
O3 Y1 O5 N4 100.39(11) . .
O2 Y1 O5 N4 -172.59(9) 2_766 .
O2 Y1 O5 N4 -168.11(12) . .
O6 Y1 O5 N4 -3.93(10) . .
N3 Y1 O5 N4 40.54(13) . .
N2 Y1 O5 N4 -38.16(12) . .
N1 Y1 O5 N4 -96.12(11) . .
Y1 Y1 O5 N4 -169.63(10) 2_766 .
O7 N4 O6 Y1 173.75(18) . .
O5 N4 O6 Y1 -6.78(17) . .
O3 Y1 O6 N4 -67.69(11) . .
O2 Y1 O6 N4 168.81(10) 2_766 .
O2 Y1 O6 N4 23.46(13) . .
O5 Y1 O6 N4 3.90(10) . .
N3 Y1 O6 N4 -140.01(11) . .
N2 Y1 O6 N4 152.47(12) . .
N1 Y1 O6 N4 85.88(11) . .
Y1 Y1 O6 N4 47.43(18) 2_766 .
Y1 O2 C1 C6 -89.56(15) 2_766 .
Y1 O2 C1 C6 61.67(16) . .
Y1 O2 C1 C2 90.96(16) 2_766 .
Y1 O2 C1 C2 -117.81(13) . .
C7 O1 C2 C3 -25.3(3) . .
C7 O1 C2 C1 154.5(2) . .
O2 C1 C2 O1 2.9(2) . .
C6 C1 C2 O1 -176.62(14) . .
O2 C1 C2 C3 -177.28(15) . .
C6 C1 C2 C3 3.2(2) . .
O1 C2 C3 C4 179.69(18) . .
C1 C2 C3 C4 -0.1(3) . .
C2 C3 C4 C5 -1.0(3) . .
C3 C4 C5 C6 -1.0(3) . .
C4 C5 C6 C1 4.2(3) . .
C4 C5 C6 C8 -174.23(18) . .
O2 C1 C6 C5 175.29(14) . .
C2 C1 C6 C5 -5.2(2) . .
O2 C1 C6 C8 -6.4(2) . .
C2 C1 C6 C8 173.14(15) . .
C9 N1 C8 C6 179.57(15) . .
Y1 N1 C8 C6 -2.0(2) . .
C5 C6 C8 N1 153.76(17) . .
C1 C6 C8 N1 -24.7(2) . .
C8 N1 C9 C10 143.32(16) . .
Y1 N1 C9 C10 -35.27(19) . .
C11 N2 C10 C9 -179.59(14) . .
Y1 N2 C10 C9 -52.01(15) . .
N1 C9 C10 N2 56.75(19) . .
C10 N2 C11 C12 -178.16(14) . .
Y1 N2 C11 C12 53.67(15) . .
C13 N3 C12 C11 -167.31(15) . .
Y1 N3 C12 C11 22.81(19) . .
N2 C11 C12 N3 -49.8(2) . .
C12 N3 C13 C15 179.53(16) . .
Y1 N3 C13 C15 -11.5(2) . .
Y1 O3 C14 C19 -151.43(13) . .
Y1 O3 C14 C15 28.5(2) . .
O3 C14 C15 C16 -174.71(15) . .
C19 C14 C15 C16 5.2(2) . .
O3 C14 C15 C13 5.9(2) . .
C19 C14 C15 C13 -174.20(15) . .
N3 C13 C15 C16 170.27(17) . .
N3 C13 C15 C14 -10.3(3) . .
C14 C15 C16 C17 0.6(3) . .
C13 C15 C16 C17 179.99(17) . .
C15 C16 C17 C18 -3.7(3) . .
C16 C17 C18 C19 0.9(3) . .
C17 C18 C19 O4 -179.64(17) . .
C17 C18 C19 C14 5.2(3) . .
C20 O4 C19 C18 119.1(2) . .
C20 O4 C19 C14 -65.7(2) . .
O3 C14 C19 C18 171.85(16) . .
C15 C14 C19 C18 -8.1(2) . .
O3 C14 C19 O4 -3.2(2) . .
C15 C14 C19 O4 176.89(14) . .
